data_4084696
loop_
_publ_author_name
'Tao, Tao'
'Qian, Hui-Fen'
'Huang, Wei'
'You, Xiao-Zeng'

_publ_section_title
;
 Tuning the Spectroscopic, Electrochemical, and Single-Crystal Conductance
 Properties of a Series of Rhenium-Containing Bithiazoles with Different
 Donor/Acceptor Hybrids
;
_journal_issue 19
_journal_name_full Organometallics
_journal_page_first 5120
_journal_paper_doi 10.1021/om500168j
_journal_volume 33
_journal_year 2014
_chemical_formula_moiety 'C53 H48 Cl N4 O4 Re S2'
_chemical_formula_sum 'C53 H48 Cl N4 O4 Re S2'
_chemical_formula_weight 1090.75
_chemical_name_systematic
; 
 ? 
;
_space_group_IT_number 88
_symmetry_cell_setting tetragonal
_symmetry_space_group_name_Hall '-I 4ad'
_symmetry_space_group_name_H-M 'I 41/a :2'
_atom_sites_solution_hydrogens geom
_atom_sites_solution_primary direct
_atom_sites_solution_secondary difmap
_audit_creation_method SHELXL-97
_cell_angle_alpha 90.00
_cell_angle_beta 90.00
_cell_angle_gamma 90.00
_cell_formula_units_Z 16
_cell_length_a 38.138(5)
_cell_length_b 38.138(5)
_cell_length_c 14.147(2)
_cell_measurement_reflns_used 9020
_cell_measurement_temperature 291(2)
_cell_measurement_theta_max 26.87
_cell_measurement_theta_min 2.15
_cell_volume 20577(5)
_computing_cell_refinement SMART
_computing_data_collection 'SMART (BRUKER 2000)'
_computing_data_reduction 'SAINT (BRUKER 2000)'
_computing_molecular_graphics SHELXTL
_computing_publication_material SHELXTL
_computing_structure_refinement SHELXTL
_computing_structure_solution 'SHELXTL (BRUKER 2000)'
_diffrn_ambient_temperature 291(2)
_diffrn_measured_fraction_theta_full 0.996
_diffrn_measured_fraction_theta_max 0.996
_diffrn_measurement_device_type 'BRUKER Smart Apex CCD area detector'
_diffrn_measurement_method '\f and \w scans'
_diffrn_radiation_monochromator graphite
_diffrn_radiation_source 'fine-focus sealed tube'
_diffrn_radiation_type MoK\a
_diffrn_radiation_wavelength 0.71073
_diffrn_reflns_av_R_equivalents 0.1590
_diffrn_reflns_av_sigmaI/netI 0.1065
_diffrn_reflns_limit_h_max 42
_diffrn_reflns_limit_h_min -45
_diffrn_reflns_limit_k_max 45
_diffrn_reflns_limit_k_min -45
_diffrn_reflns_limit_l_max 10
_diffrn_reflns_limit_l_min -16
_diffrn_reflns_number 54297
_diffrn_reflns_theta_full 25.00
_diffrn_reflns_theta_max 25.00
_diffrn_reflns_theta_min 1.51
_exptl_absorpt_coefficient_mu 2.542
_exptl_absorpt_correction_T_max 0.7335
_exptl_absorpt_correction_T_min 0.7017
_exptl_absorpt_correction_type multi-scan
_exptl_absorpt_process_details 'SADABS, BRUKER(2000)'
_exptl_crystal_colour brown
_exptl_crystal_density_diffrn 1.408
_exptl_crystal_density_method 'not measured'
_exptl_crystal_description block
_exptl_crystal_F_000 8798
_exptl_crystal_size_max 0.15
_exptl_crystal_size_mid 0.13
_exptl_crystal_size_min 0.13
_refine_diff_density_max 2.713
_refine_diff_density_min -3.605
_refine_diff_density_rms 0.238
_refine_ls_extinction_method none
_refine_ls_goodness_of_fit_ref 1.042
_refine_ls_hydrogen_treatment constr
_refine_ls_matrix_type full
_refine_ls_number_parameters 588
_refine_ls_number_reflns 9020
_refine_ls_number_restraints 20
_refine_ls_restrained_S_all 1.046
_refine_ls_R_factor_all 0.1334
_refine_ls_R_factor_gt 0.0785
_refine_ls_shift/su_max 0.000
_refine_ls_shift/su_mean 0.000
_refine_ls_structure_factor_coef Fsqd
_refine_ls_weighting_details 'calc w=1/[\s^2^(Fo^2^)+(0.1673P)^2^+0.0000P] where P=(Fo^2^+2Fc^2^)/3'
_refine_ls_weighting_scheme calc
_refine_ls_wR_factor_gt 0.2148
_refine_ls_wR_factor_ref 0.2581
_reflns_number_gt 5863
_reflns_number_total 9020
_reflns_threshold_expression >2sigma(I)
_cod_data_source_file om500168j_si_004.cif
_cod_data_source_block Re5_H2O
_cod_depositor_comments
;
The following automatic conversions were performed:

'_symmetry_cell_setting' value 'Tetragonal' changed to 'tetragonal'
according to
/usr/data/users/saulius/crontab/automatic-downloads/current/ACS/lib/dictionaries/cif_core.dic
dictionary named 'cif_core.dic' version 2.4.2 from 2011-04-26.

Automatic conversion script
Id: cif_fix_values 2827 2014-09-09 07:05:25Z andrius 
;
_cod_original_sg_symbol_H-M I41/a
_cod_database_code 4084696

loop_
_symmetry_equiv_pos_as_xyz
'x, y, z'
'-y+3/4, x+1/4, z+1/4'
'-x+1/2, -y, z+1/2'
'y+3/4, -x+3/4, z+3/4'
'x+1/2, y+1/2, z+1/2'
'-y+5/4, x+3/4, z+3/4'
'-x+1, -y+1/2, z+1'
'y+5/4, -x+5/4, z+5/4'
'-x, -y, -z'
'y-3/4, -x-1/4, -z-1/4'
'x-1/2, y, -z-1/2'
'-y-3/4, x-3/4, -z-3/4'
'-x+1/2, -y+1/2, -z+1/2'
'y-1/4, -x+1/4, -z+1/4'
'x, y+1/2, -z'
'-y-1/4, x-1/4, -z-1/4'

loop_
_atom_site_label
_atom_site_type_symbol
_atom_site_fract_x
_atom_site_fract_y
_atom_site_fract_z
_atom_site_U_iso_or_equiv
_atom_site_adp_type
_atom_site_occupancy
_atom_site_symmetry_multiplicity
_atom_site_calc_flag
_atom_site_refinement_flags
Re1 Re 0.294300(13) 0.296528(12) 0.01323(3) 0.0405(2) Uani 1 1 d U
C1 C 0.4252(3) 0.2777(3) 0.6864(7) 0.036(2) Uani 1 1 d .
C2 C 0.4548(3) 0.2873(3) 0.7335(7) 0.038(3) Uani 1 1 d .
H2 H 0.4765 0.2781 0.7167 0.045 Uiso 1 1 calc R
C3 C 0.4520(3) 0.3111(3) 0.8065(9) 0.053(3) Uani 1 1 d .
H3 H 0.4724 0.3174 0.8380 0.064 Uiso 1 1 calc R
C4 C 0.4227(3) 0.3256(3) 0.8347(8) 0.051(3) Uani 1 1 d .
H4 H 0.4226 0.3425 0.8821 0.061 Uiso 1 1 calc R
C5 C 0.3909(3) 0.3148(3) 0.7914(8) 0.051(3) Uani 1 1 d .
H5 H 0.3695 0.3234 0.8127 0.061 Uiso 1 1 calc R
C6 C 0.3923(3) 0.2907(3) 0.7146(8) 0.043(3) Uani 1 1 d .
H6 H 0.3719 0.2837 0.6837 0.051 Uiso 1 1 calc R
C7 C 0.4488(3) 0.2243(3) 0.6125(8) 0.040(3) Uani 1 1 d .
C8 C 0.4713(3) 0.2159(3) 0.5368(9) 0.049(3) Uani 1 1 d .
H8 H 0.4733 0.2311 0.4856 0.059 Uiso 1 1 calc R
C9 C 0.4899(4) 0.1857(4) 0.5389(13) 0.076(5) Uani 1 1 d .
H9 H 0.5040 0.1799 0.4875 0.092 Uiso 1 1 calc R
C10 C 0.4885(5) 0.1628(4) 0.6168(14) 0.081(5) Uani 1 1 d .
H10 H 0.5010 0.1419 0.6182 0.097 Uiso 1 1 calc R
C11 C 0.4682(4) 0.1728(4) 0.6882(12) 0.067(4) Uani 1 1 d .
H11 H 0.4682 0.1585 0.7416 0.081 Uiso 1 1 calc R
C12 C 0.4473(3) 0.2018(3) 0.6911(9) 0.044(3) Uani 1 1 d .
H12 H 0.4329 0.2065 0.7426 0.053 Uiso 1 1 calc R
C13 C 0.4057(3) 0.2576(3) 0.5323(7) 0.035(2) Uani 1 1 d .
C14 C 0.3938(3) 0.2903(3) 0.4982(7) 0.032(2) Uani 1 1 d .
H14 H 0.4012 0.3105 0.5291 0.039 Uiso 1 1 calc R
C15 C 0.3722(3) 0.2938(3) 0.4239(7) 0.033(2) Uani 1 1 d .
H15 H 0.3651 0.3159 0.4044 0.040 Uiso 1 1 calc R
C16 C 0.3608(3) 0.2646(2) 0.3769(7) 0.028(2) Uani 1 1 d .
C17 C 0.3723(3) 0.2318(2) 0.4086(7) 0.031(2) Uani 1 1 d .
H17 H 0.3654 0.2116 0.3765 0.037 Uiso 1 1 calc R
C18 C 0.3929(3) 0.2291(3) 0.4845(7) 0.037(3) Uani 1 1 d .
H18 H 0.3989 0.2068 0.5058 0.045 Uiso 1 1 calc R
C19 C 0.3361(3) 0.2660(3) 0.2960(7) 0.034(2) Uani 1 1 d .
C20 C 0.3346(3) 0.2888(2) 0.2217(7) 0.031(2) Uani 1 1 d .
C21 C 0.2939(3) 0.2489(3) 0.1795(7) 0.035(2) Uani 1 1 d .
C22 C 0.2698(3) 0.2335(3) 0.1175(7) 0.036(2) Uani 1 1 d .
C23 C 0.2413(3) 0.2271(3) -0.0181(7) 0.028(2) Uani 1 1 d .
C24 C 0.2319(3) 0.1962(3) 0.0244(7) 0.038(3) Uani 1 1 d .
C25 C 0.2120(3) 0.1666(3) -0.0091(7) 0.032(2) Uani 1 1 d .
C26 C 0.1863(3) 0.1679(3) -0.0804(7) 0.035(2) Uani 1 1 d .
H26 H 0.1813 0.1892 -0.1095 0.042 Uiso 1 1 calc R
C27 C 0.1685(3) 0.1387(3) -0.1075(8) 0.038(3) Uani 1 1 d .
H27 H 0.1519 0.1404 -0.1553 0.045 Uiso 1 1 calc R
C28 C 0.1745(3) 0.1069(3) -0.0661(8) 0.037(3) Uani 1 1 d .
C29 C 0.1994(3) 0.1050(3) 0.0047(8) 0.035(2) Uani 1 1 d .
H29 H 0.2043 0.0836 0.0338 0.043 Uiso 1 1 calc R
C30 C 0.2167(3) 0.1344(3) 0.0314(8) 0.039(3) Uani 1 1 d .
H30 H 0.2329 0.1325 0.0804 0.047 Uiso 1 1 calc R
C31 C 0.1271(3) 0.0765(3) -0.1579(10) 0.051(3) Uani 1 1 d .
C32 C 0.1004(4) 0.0942(4) -0.1367(11) 0.065(4) Uani 1 1 d .
H32 H 0.1005 0.1079 -0.0823 0.077 Uiso 1 1 calc R
C33 C 0.0687(4) 0.0936(4) -0.1970(11) 0.071(4) Uani 1 1 d .
H33 H 0.0482 0.1055 -0.1812 0.086 Uiso 1 1 calc R
C34 C 0.0720(4) 0.0742(3) -0.2780(12) 0.063(4) Uani 1 1 d .
H34 H 0.0531 0.0727 -0.3196 0.076 Uiso 1 1 calc R
C35 C 0.1030(4) 0.0567(5) -0.2990(10) 0.088(5) Uani 1 1 d U
H35 H 0.1053 0.0460 -0.3577 0.105 Uiso 1 1 calc R
C36 C 0.1294(4) 0.0549(4) -0.2382(9) 0.056(3) Uani 1 1 d U
H36 H 0.1485 0.0402 -0.2482 0.067 Uiso 1 1 calc R
C37 C 0.1697(3) 0.0432(3) -0.0681(9) 0.047(3) Uani 1 1 d .
C38 C 0.1515(3) 0.0231(4) -0.0055(9) 0.055(3) Uani 1 1 d .
H38 H 0.1306 0.0315 0.0200 0.066 Uiso 1 1 calc R
C39 C 0.1641(4) -0.0102(3) 0.0207(12) 0.074(4) Uani 1 1 d U
H39 H 0.1523 -0.0243 0.0640 0.089 Uiso 1 1 calc R
C40 C 0.1945(5) -0.0205(4) -0.0211(13) 0.078(5) Uani 1 1 d U
H40 H 0.2032 -0.0426 -0.0054 0.094 Uiso 1 1 calc R
C41 C 0.2128(4) -0.0017(4) -0.0821(12) 0.069(4) Uani 1 1 d .
H41 H 0.2339 -0.0103 -0.1056 0.083 Uiso 1 1 calc R
C42 C 0.2012(3) 0.0295(3) -0.1102(10) 0.051(3) Uani 1 1 d .
H42 H 0.2132 0.0422 -0.1560 0.061 Uiso 1 1 calc R
C43 C 0.3547(3) 0.3207(3) 0.2097(8) 0.038(3) Uani 1 1 d .
H43A H 0.3614 0.3229 0.1438 0.045 Uiso 1 1 calc R
H43B H 0.3760 0.3191 0.2469 0.045 Uiso 1 1 calc R
C44 C 0.3347(3) 0.3534(3) 0.2390(8) 0.037(2) Uani 1 1 d .
H44A H 0.3141 0.3555 0.1994 0.044 Uiso 1 1 calc R
H44B H 0.3268 0.3504 0.3036 0.044 Uiso 1 1 calc R
C45 C 0.3549(4) 0.3870(3) 0.2330(10) 0.059(4) Uani 1 1 d .
H45A H 0.3388 0.4066 0.2384 0.070 Uiso 1 1 calc R
H45B H 0.3660 0.3885 0.1715 0.070 Uiso 1 1 calc R
C46 C 0.3838(3) 0.3906(4) 0.3115(11) 0.065(4) Uani 1 1 d .
H46A H 0.3729 0.3908 0.3726 0.098 Uiso 1 1 calc R
H46B H 0.3965 0.4120 0.3024 0.098 Uiso 1 1 calc R
H46C H 0.3997 0.3711 0.3075 0.098 Uiso 1 1 calc R
C47 C 0.2313(3) 0.2393(3) -0.1156(7) 0.032(2) Uani 1 1 d .
H47A H 0.2254 0.2191 -0.1543 0.039 Uiso 1 1 calc R
H47B H 0.2511 0.2511 -0.1446 0.039 Uiso 1 1 calc R
C48 C 0.2000(3) 0.2643(3) -0.1116(7) 0.039(3) Uani 1 1 d .
H48A H 0.2063 0.2846 -0.0739 0.046 Uiso 1 1 calc R
H48B H 0.1806 0.2526 -0.0803 0.046 Uiso 1 1 calc R
C49 C 0.1877(3) 0.2769(3) -0.2099(8) 0.049(3) Uani 1 1 d .
H49A H 0.2067 0.2892 -0.2409 0.058 Uiso 1 1 calc R
H49B H 0.1817 0.2567 -0.2484 0.058 Uiso 1 1 calc R
C50 C 0.1575(3) 0.2998(4) -0.2026(9) 0.057(4) Uani 1 1 d .
H50A H 0.1387 0.2876 -0.1716 0.086 Uiso 1 1 calc R
H50B H 0.1502 0.3067 -0.2648 0.086 Uiso 1 1 calc R
H50C H 0.1637 0.3202 -0.1667 0.086 Uiso 1 1 calc R
C51 C 0.3216(4) 0.3366(3) 0.0069(8) 0.058(4) Uani 1 1 d U
C52 C 0.3322(4) 0.2703(4) -0.0394(9) 0.060(3) Uani 1 1 d DU
C53 C 0.2787(4) 0.3095(3) -0.1096(8) 0.049(3) Uani 1 1 d U
Cl1 Cl 0.24718(10) 0.32582(9) 0.0930(3) 0.0656(9) Uani 1 1 d U
N1 N 0.4271(2) 0.2547(2) 0.6086(6) 0.038(2) Uani 1 1 d .
N2 N 0.3097(2) 0.2787(2) 0.1552(6) 0.033(2) Uani 1 1 d .
N3 N 0.2642(2) 0.2478(2) 0.0341(6) 0.034(2) Uani 1 1 d .
N4 N 0.1569(2) 0.0764(2) -0.0951(8) 0.051(3) Uani 1 1 d .
O1 O 0.3402(3) 0.3617(3) -0.0028(6) 0.090(4) Uani 1 1 d U
O2 O 0.3523(3) 0.2575(3) -0.0787(6) 0.066(3) Uani 1 1 d DU
O3 O 0.2707(3) 0.3179(2) -0.1840(6) 0.070(3) Uani 1 1 d U
O4 O 0.2255(10) 0.0814(9) 0.606(3) 0.367(19) Uani 1 1 d U
H4A H 0.2202 0.0918 0.5516 0.551 Uiso 1 1 d R
H4B H 0.2508 0.0846 0.6026 0.551 Uiso 1 1 d R
S1 S 0.30691(8) 0.23193(7) 0.28389(18) 0.0368(7) Uani 1 1 d .
S2 S 0.24950(7) 0.19445(7) 0.13513(19) 0.0362(6) Uani 1 1 d .

loop_
_atom_site_aniso_label
_atom_site_aniso_U_11
_atom_site_aniso_U_22
_atom_site_aniso_U_33
_atom_site_aniso_U_23
_atom_site_aniso_U_13
_atom_site_aniso_U_12
Re1 0.0608(4) 0.0390(3) 0.0219(3) 0.00564(19) -0.0100(2) -0.0168(2)
C1 0.046(7) 0.044(6) 0.019(5) 0.008(5) -0.002(5) -0.001(5)
C2 0.023(5) 0.062(7) 0.028(6) -0.004(5) 0.001(4) -0.012(5)
C3 0.040(7) 0.070(9) 0.049(8) -0.021(7) 0.001(6) -0.014(6)
C4 0.070(9) 0.057(8) 0.025(6) -0.011(6) -0.008(6) 0.002(6)
C5 0.065(8) 0.055(8) 0.033(6) 0.015(6) 0.005(6) 0.019(6)
C6 0.041(6) 0.058(7) 0.029(6) 0.007(5) -0.001(5) -0.002(5)
C7 0.039(6) 0.052(7) 0.028(6) 0.000(5) -0.015(5) -0.005(5)
C8 0.047(7) 0.051(7) 0.050(7) -0.018(6) -0.012(6) 0.003(6)
C9 0.053(9) 0.084(12) 0.092(13) -0.057(11) -0.011(8) -0.003(8)
C10 0.098(13) 0.054(10) 0.090(13) -0.022(10) -0.032(11) 0.014(8)
C11 0.084(11) 0.046(8) 0.073(11) 0.011(8) -0.040(9) -0.026(7)
C12 0.048(7) 0.038(6) 0.046(7) 0.009(6) -0.010(6) -0.001(5)
C13 0.039(6) 0.041(6) 0.024(6) 0.001(5) -0.008(5) 0.000(5)
C14 0.052(7) 0.023(5) 0.021(5) 0.003(4) -0.008(5) -0.002(4)
C15 0.043(6) 0.033(6) 0.024(5) 0.004(4) 0.003(5) -0.004(4)
C16 0.040(6) 0.024(5) 0.022(5) 0.000(4) 0.003(4) -0.004(4)
C17 0.047(6) 0.021(5) 0.025(5) -0.009(4) -0.012(5) 0.003(4)
C18 0.054(7) 0.034(6) 0.024(5) 0.002(5) -0.010(5) 0.008(5)
C19 0.040(6) 0.040(6) 0.024(5) -0.009(5) -0.009(5) 0.004(5)
C20 0.045(6) 0.026(5) 0.022(5) -0.003(4) -0.004(5) -0.004(4)
C21 0.049(7) 0.035(6) 0.023(5) -0.004(5) 0.003(5) -0.005(5)
C22 0.047(6) 0.033(6) 0.027(6) -0.006(5) -0.006(5) -0.004(4)
C23 0.038(6) 0.028(5) 0.019(5) -0.006(4) -0.009(4) -0.004(4)
C24 0.051(7) 0.045(7) 0.017(5) 0.000(5) -0.001(5) -0.003(5)
C25 0.026(5) 0.030(5) 0.039(6) 0.000(5) -0.005(5) -0.009(4)
C26 0.044(6) 0.034(6) 0.026(5) -0.001(5) -0.014(5) 0.006(4)
C27 0.039(6) 0.039(6) 0.035(6) 0.002(5) -0.018(5) -0.001(5)
C28 0.040(6) 0.036(6) 0.037(6) -0.002(5) 0.002(5) 0.000(5)
C29 0.036(6) 0.030(6) 0.039(6) -0.002(5) -0.008(5) -0.003(4)
C30 0.037(6) 0.046(7) 0.033(6) 0.005(5) -0.012(5) 0.008(5)
C31 0.034(7) 0.050(7) 0.068(9) 0.021(7) -0.016(6) -0.017(5)
C32 0.053(9) 0.068(9) 0.072(10) 0.016(8) 0.003(8) -0.015(7)
C33 0.089(11) 0.067(10) 0.058(9) 0.021(8) -0.026(8) -0.011(8)
C34 0.048(8) 0.049(8) 0.092(12) 0.003(8) 0.002(8) -0.002(6)
C35 0.071(10) 0.158(17) 0.034(8) -0.004(10) -0.015(6) 0.006(10)
C36 0.056(8) 0.066(9) 0.047(8) -0.005(7) -0.015(5) -0.024(6)
C37 0.068(8) 0.025(6) 0.049(7) -0.001(5) -0.023(6) -0.014(5)
C38 0.039(7) 0.070(9) 0.057(8) 0.009(7) -0.012(6) -0.012(6)
C39 0.077(9) 0.038(7) 0.107(13) 0.029(8) -0.040(8) -0.009(6)
C40 0.093(10) 0.032(7) 0.109(14) 0.001(8) -0.042(10) -0.006(7)
C41 0.059(9) 0.050(9) 0.099(13) -0.023(9) -0.013(9) 0.010(7)
C42 0.044(7) 0.049(7) 0.060(8) -0.002(6) 0.001(6) -0.001(5)
C43 0.048(7) 0.043(6) 0.022(5) 0.009(5) -0.002(5) -0.010(5)
C44 0.042(6) 0.032(6) 0.037(6) 0.003(5) 0.002(5) -0.001(5)
C45 0.070(9) 0.040(7) 0.067(9) 0.003(6) -0.005(7) -0.009(6)
C46 0.043(7) 0.072(9) 0.081(10) -0.035(8) -0.012(7) -0.010(6)
C47 0.042(6) 0.038(6) 0.017(5) 0.004(4) 0.000(4) -0.007(4)
C48 0.042(6) 0.044(6) 0.030(6) 0.000(5) -0.004(5) 0.001(5)
C49 0.052(7) 0.071(9) 0.022(6) 0.009(6) 0.002(5) -0.004(6)
C50 0.037(7) 0.095(10) 0.040(7) 0.028(7) -0.006(6) 0.016(6)
C51 0.092(10) 0.050(7) 0.033(6) 0.019(6) -0.026(7) -0.034(6)
C52 0.094(9) 0.062(7) 0.024(6) 0.013(4) -0.027(5) -0.052(6)
C53 0.098(10) 0.034(6) 0.017(4) -0.001(4) -0.010(5) -0.010(6)
Cl1 0.080(2) 0.057(2) 0.060(2) -0.0056(16) 0.0001(16) -0.0053(15)
N1 0.056(6) 0.028(5) 0.031(5) -0.010(4) -0.017(4) 0.019(4)
N2 0.042(5) 0.031(5) 0.027(5) 0.000(4) -0.007(4) -0.004(4)
N3 0.048(5) 0.034(5) 0.020(4) 0.002(4) -0.008(4) 0.001(4)
N4 0.050(6) 0.030(5) 0.071(7) -0.002(5) -0.026(5) 0.003(4)
O1 0.146(11) 0.076(7) 0.048(6) 0.030(5) -0.035(6) -0.071(6)
O2 0.099(9) 0.066(6) 0.032(5) 0.015(4) -0.030(4) -0.050(6)
O3 0.125(8) 0.052(5) 0.033(4) 0.018(4) -0.032(5) -0.031(5)
O4 0.37(2) 0.36(2) 0.37(2) -0.002(10) 0.007(10) 0.041(10)
S1 0.0533(17) 0.0339(14) 0.0233(13) 0.0037(11) -0.0090(12) -0.0083(12)
S2 0.0473(16) 0.0341(14) 0.0273(14) 0.0043(12) -0.0085(12) -0.0122(11)

loop_
_atom_type_symbol
_atom_type_description
_atom_type_scat_dispersion_real
_atom_type_scat_dispersion_imag
_atom_type_scat_source
C C 0.0033 0.0016 'International Tables Vol C Tables 4.2.6.8 and 6.1.1.4'
H H 0.0000 0.0000 'International Tables Vol C Tables 4.2.6.8 and 6.1.1.4'
Cl Cl 0.1484 0.1585 'International Tables Vol C Tables 4.2.6.8 and 6.1.1.4'
N N 0.0061 0.0033 'International Tables Vol C Tables 4.2.6.8 and 6.1.1.4'
O O 0.0106 0.0060 'International Tables Vol C Tables 4.2.6.8 and 6.1.1.4'
Re Re -1.0185 7.2310 'International Tables Vol C Tables 4.2.6.8 and 6.1.1.4'
S S 0.1246 0.1234 'International Tables Vol C Tables 4.2.6.8 and 6.1.1.4'

loop_
_geom_angle_atom_site_label_1
_geom_angle_atom_site_label_2
_geom_angle_atom_site_label_3
_geom_angle
C51 Re1 C53 85.2(5)
C51 Re1 C52 89.3(6)
C53 Re1 C52 91.0(6)
C51 Re1 N2 98.6(4)
C53 Re1 N2 176.2(4)
C52 Re1 N2 89.5(4)
C51 Re1 N3 174.5(4)
C53 Re1 N3 100.3(4)
C52 Re1 N3 90.3(5)
N2 Re1 N3 75.9(3)
C51 Re1 Cl1 93.4(5)
C53 Re1 Cl1 94.3(4)
C52 Re1 Cl1 174.3(4)
N2 Re1 Cl1 85.1(2)
N3 Re1 Cl1 86.5(2)
C2 C1 C6 120.4(10)
C2 C1 N1 120.6(10)
C6 C1 N1 119.0(10)
C1 C2 C3 118.7(11)
C1 C2 H2 120.7
C3 C2 H2 120.7
C4 C3 C2 125.0(11)
C4 C3 H3 117.5
C2 C3 H3 117.5
C3 C4 C5 118.3(11)
C3 C4 H4 120.9
C5 C4 H4 120.9
C4 C5 C6 119.1(11)
C4 C5 H5 120.5
C6 C5 H5 120.5
C1 C6 C5 118.5(11)
C1 C6 H6 120.8
C5 C6 H6 120.8
C12 C7 C8 119.1(11)
C12 C7 N1 120.3(10)
C8 C7 N1 120.6(10)
C9 C8 C7 119.8(14)
C9 C8 H8 120.1
C7 C8 H8 120.1
C8 C9 C10 121.6(15)
C8 C9 H9 119.2
C10 C9 H9 119.2
C11 C10 C9 116.1(14)
C11 C10 H10 122.0
C9 C10 H10 122.0
C10 C11 C12 126.6(15)
C10 C11 H11 116.7
C12 C11 H11 116.7
C11 C12 C7 116.7(13)
C11 C12 H12 121.6
C7 C12 H12 121.6
N1 C13 C18 122.9(10)
N1 C13 C14 122.5(9)
C18 C13 C14 114.6(9)
C15 C14 C13 123.6(10)
C15 C14 H14 118.2
C13 C14 H14 118.2
C14 C15 C16 119.7(10)
C14 C15 H15 120.2
C16 C15 H15 120.2
C15 C16 C17 118.3(9)
C15 C16 C19 123.1(9)
C17 C16 C19 118.6(8)
C18 C17 C16 120.6(9)
C18 C17 H17 119.7
C16 C17 H17 119.7
C17 C18 C13 123.2(10)
C17 C18 H18 118.4
C13 C18 H18 118.4
C20 C19 C16 130.0(10)
C20 C19 S1 112.3(7)
C16 C19 S1 117.4(8)
C19 C20 N2 111.8(9)
C19 C20 C43 127.2(9)
N2 C20 C43 120.9(9)
N2 C21 C22 119.7(9)
N2 C21 S1 114.8(8)
C22 C21 S1 125.4(8)
N3 C22 C21 119.4(9)
N3 C22 S2 115.0(8)
C21 C22 S2 125.2(8)
C24 C23 N3 114.8(9)
C24 C23 C47 126.9(9)
N3 C23 C47 118.2(9)
C23 C24 C25 131.9(9)
C23 C24 S2 109.6(8)
C25 C24 S2 118.5(8)
C30 C25 C26 115.1(9)
C30 C25 C24 119.7(9)
C26 C25 C24 125.1(9)
C27 C26 C25 121.4(10)
C27 C26 H26 119.3
C25 C26 H26 119.3
C26 C27 C28 121.5(10)
C26 C27 H27 119.2
C28 C27 H27 119.2
C27 C28 C29 118.3(10)
C27 C28 N4 122.0(10)
C29 C28 N4 119.6(10)
C30 C29 C28 119.5(10)
C30 C29 H29 120.3
C28 C29 H29 120.3
C29 C30 C25 124.2(10)
C29 C30 H30 117.9
C25 C30 H30 117.9
C32 C31 C36 123.9(13)
C32 C31 N4 119.6(14)
C36 C31 N4 116.4(12)
C31 C32 C33 121.1(16)
C31 C32 H32 119.5
C33 C32 H32 119.5
C34 C33 C32 114.7(15)
C34 C33 H33 122.7
C32 C33 H33 122.7
C33 C34 C35 121.0(15)
C33 C34 H34 119.5
C35 C34 H34 119.5
C36 C35 C34 122.2(15)
C36 C35 H35 118.9
C34 C35 H35 118.9
C35 C36 C31 116.4(15)
C35 C36 H36 121.8
C31 C36 H36 121.8
C38 C37 N4 120.3(13)
C38 C37 C42 119.4(11)
N4 C37 C42 120.2(11)
C37 C38 C39 120.3(14)
C37 C38 H38 119.8
C39 C38 H38 119.8
C40 C39 C38 115.9(14)
C40 C39 H39 122.1
C38 C39 H39 122.1
C41 C40 C39 125.3(14)
C41 C40 H40 117.4
C39 C40 H40 117.4
C40 C41 C42 120.4(15)
C40 C41 H41 119.8
C42 C41 H41 119.8
C41 C42 C37 118.6(13)
C41 C42 H42 120.7
C37 C42 H42 120.7
C20 C43 C44 113.2(9)
C20 C43 H43A 108.9
C44 C43 H43A 108.9
C20 C43 H43B 108.9
C44 C43 H43B 108.9
H43A C43 H43B 107.7
C45 C44 C43 115.4(10)
C45 C44 H44A 108.4
C43 C44 H44A 108.4
C45 C44 H44B 108.4
C43 C44 H44B 108.4
H44A C44 H44B 107.5
C44 C45 C46 113.3(11)
C44 C45 H45A 108.9
C46 C45 H45A 108.9
C44 C45 H45B 108.9
C46 C45 H45B 108.9
H45A C45 H45B 107.7
C45 C46 H46A 109.5
C45 C46 H46B 109.5
H46A C46 H46B 109.5
C45 C46 H46C 109.5
H46A C46 H46C 109.5
H46B C46 H46C 109.5
C23 C47 C48 110.9(8)
C23 C47 H47A 109.5
C48 C47 H47A 109.5
C23 C47 H47B 109.5
C48 C47 H47B 109.5
H47A C47 H47B 108.0
C47 C48 C49 113.4(9)
C47 C48 H48A 108.9
C49 C48 H48A 108.9
C47 C48 H48B 108.9
C49 C48 H48B 108.9
H48A C48 H48B 107.7
C50 C49 C48 111.4(10)
C50 C49 H49A 109.4
C48 C49 H49A 109.4
C50 C49 H49B 109.4
C48 C49 H49B 109.4
H49A C49 H49B 108.0
C49 C50 H50A 109.5
C49 C50 H50B 109.5
H50A C50 H50B 109.5
C49 C50 H50C 109.5
H50A C50 H50C 109.5
H50B C50 H50C 109.5
O1 C51 Re1 175.6(14)
O2 C52 Re1 171.3(13)
O3 C53 Re1 177.2(12)
C13 N1 C1 122.8(8)
C13 N1 C7 116.5(8)
C1 N1 C7 120.2(8)
C21 N2 C20 111.8(8)
C21 N2 Re1 112.2(7)
C20 N2 Re1 135.6(6)
C22 N3 C23 109.9(9)
C22 N3 Re1 112.7(7)
C23 N3 Re1 137.3(6)
C28 N4 C37 120.0(9)
C28 N4 C31 123.6(9)
C37 N4 C31 116.3(9)
H4A O4 H4B 97.0
C21 S1 C19 89.3(5)
C22 S2 C24 90.5(5)

loop_
_geom_bond_atom_site_label_1
_geom_bond_atom_site_label_2
_geom_bond_distance
Re1 C51 1.851(12)
Re1 C53 1.902(11)
Re1 C52 1.908(14)
Re1 N2 2.200(8)
Re1 N3 2.203(9)
Re1 Cl1 2.398(4)
C1 C2 1.361(14)
C1 C6 1.408(15)
C1 N1 1.409(13)
C2 C3 1.379(16)
C2 H2 0.9300
C3 C4 1.310(17)
C3 H3 0.9300
C4 C5 1.417(17)
C4 H4 0.9300
C5 C6 1.426(16)
C5 H5 0.9300
C6 H6 0.9300
C7 C12 1.407(15)
C7 C8 1.408(16)
C7 N1 1.424(13)
C8 C9 1.356(19)
C8 H8 0.9300
C9 C10 1.41(2)
C9 H9 0.9300
C10 C11 1.33(2)
C10 H10 0.9300
C11 C12 1.364(19)
C11 H11 0.9300
C12 H12 0.9300
C13 N1 1.355(13)
C13 C18 1.370(15)
C13 C14 1.413(14)
C14 C15 1.340(14)
C14 H14 0.9300
C15 C16 1.368(13)
C15 H15 0.9300
C16 C17 1.398(13)
C16 C19 1.486(14)
C17 C18 1.336(14)
C17 H17 0.9300
C18 H18 0.9300
C19 C20 1.365(14)
C19 S1 1.719(11)
C20 N2 1.391(12)
C20 C43 1.447(14)
C21 N2 1.332(13)
C21 C22 1.401(14)
C21 S1 1.688(11)
C22 N3 1.318(13)
C22 S2 1.695(10)
C23 C24 1.371(14)
C23 N3 1.389(12)
C23 C47 1.504(13)
C24 C25 1.444(14)
C24 S2 1.705(10)
C25 C30 1.368(14)
C25 C26 1.407(14)
C26 C27 1.359(14)
C26 H26 0.9300
C27 C28 1.364(14)
C27 H27 0.9300
C28 C29 1.384(15)
C28 N4 1.405(14)
C29 C30 1.355(15)
C29 H29 0.9300
C30 H30 0.9300
C31 C32 1.259(18)
C31 C36 1.407(18)
C31 N4 1.442(14)
C32 C33 1.478(19)
C32 H32 0.9300
C33 C34 1.37(2)
C33 H33 0.9300
C34 C35 1.39(2)
C34 H34 0.9300
C35 C36 1.328(18)
C35 H35 0.9300
C36 H36 0.9300
C37 C38 1.361(17)
C37 N4 1.409(14)
C37 C42 1.441(17)
C38 C39 1.410(18)
C38 H38 0.9300
C39 C40 1.36(2)
C39 H39 0.9300
C40 C41 1.32(2)
C40 H40 0.9300
C41 C42 1.331(18)
C41 H41 0.9300
C42 H42 0.9300
C43 C44 1.519(15)
C43 H43A 0.9700
C43 H43B 0.9700
C44 C45 1.498(15)
C44 H44A 0.9700
C44 H44B 0.9700
C45 C46 1.569(18)
C45 H45A 0.9700
C45 H45B 0.9700
C46 H46A 0.9600
C46 H46B 0.9600
C46 H46C 0.9600
C47 C48 1.531(14)
C47 H47A 0.9700
C47 H47B 0.9700
C48 C49 1.544(14)
C48 H48A 0.9700
C48 H48B 0.9700
C49 C50 1.449(16)
C49 H49A 0.9700
C49 H49B 0.9700
C50 H50A 0.9600
C50 H50B 0.9600
C50 H50C 0.9600
C51 O1 1.201(14)
C52 O2 1.066(9)
C53 O3 1.142(13)
O4 H4A 0.8905
O4 H4B 0.9739

loop_
_geom_torsion_atom_site_label_1
_geom_torsion_atom_site_label_2
_geom_torsion_atom_site_label_3
_geom_torsion_atom_site_label_4
_geom_torsion
C6 C1 C2 C3 -2.5(17)
N1 C1 C2 C3 177.0(11)
C1 C2 C3 C4 0(2)
C2 C3 C4 C5 4(2)
C3 C4 C5 C6 -4.4(18)
C2 C1 C6 C5 1.7(16)
N1 C1 C6 C5 -177.9(10)
C4 C5 C6 C1 1.8(16)
C12 C7 C8 C9 2.9(16)
N1 C7 C8 C9 -175.4(11)
C7 C8 C9 C10 -2.4(19)
C8 C9 C10 C11 -1(2)
C9 C10 C11 C12 4(2)
C10 C11 C12 C7 -3(2)
C8 C7 C12 C11 -0.2(16)
N1 C7 C12 C11 178.1(10)
N1 C13 C14 C15 -179.0(11)
C18 C13 C14 C15 -1.4(16)
C13 C14 C15 C16 -0.1(16)
C14 C15 C16 C17 0.0(15)
C14 C15 C16 C19 177.9(10)
C15 C16 C17 C18 1.9(15)
C19 C16 C17 C18 -176.2(10)
C16 C17 C18 C13 -3.7(18)
N1 C13 C18 C17 -179.1(11)
C14 C13 C18 C17 3.3(17)
C15 C16 C19 C20 41.3(17)
C17 C16 C19 C20 -140.8(11)
C15 C16 C19 S1 -146.2(9)
C17 C16 C19 S1 31.7(12)
C16 C19 C20 N2 173.2(10)
S1 C19 C20 N2 0.4(11)
C16 C19 C20 C43 -9.0(19)
S1 C19 C20 C43 178.2(9)
N2 C21 C22 N3 2.9(16)
S1 C21 C22 N3 -173.7(8)
N2 C21 C22 S2 175.9(8)
S1 C21 C22 S2 -0.7(15)
N3 C23 C24 C25 -173.2(11)
C47 C23 C24 C25 3(2)
N3 C23 C24 S2 4.4(13)
C47 C23 C24 S2 -179.7(8)
C23 C24 C25 C30 155.9(12)
S2 C24 C25 C30 -21.5(15)
C23 C24 C25 C26 -26(2)
S2 C24 C25 C26 156.5(9)
C30 C25 C26 C27 -1.6(16)
C24 C25 C26 C27 -179.7(11)
C25 C26 C27 C28 0.7(18)
C26 C27 C28 C29 -0.2(17)
C26 C27 C28 N4 -178.5(11)
C27 C28 C29 C30 0.7(17)
N4 C28 C29 C30 179.0(11)
C28 C29 C30 C25 -1.8(18)
C26 C25 C30 C29 2.2(17)
C24 C25 C30 C29 -179.6(11)
C36 C31 C32 C33 0(2)
N4 C31 C32 C33 -177.0(11)
C31 C32 C33 C34 -3.5(19)
C32 C33 C34 C35 0(2)
C33 C34 C35 C36 7(3)
C34 C35 C36 C31 -11(2)
C32 C31 C36 C35 7(2)
N4 C31 C36 C35 -175.9(12)
N4 C37 C38 C39 179.4(11)
C42 C37 C38 C39 2.5(18)
C37 C38 C39 C40 -1(2)
C38 C39 C40 C41 1(2)
C39 C40 C41 C42 -2(3)
C40 C41 C42 C37 4(2)
C38 C37 C42 C41 -4.0(18)
N4 C37 C42 C41 179.1(11)
C19 C20 C43 C44 -97.4(13)
N2 C20 C43 C44 80.2(12)
C20 C43 C44 C45 176.8(10)
C43 C44 C45 C46 -72.0(14)
C24 C23 C47 C48 97.8(13)
N3 C23 C47 C48 -86.4(11)
C23 C47 C48 C49 -178.3(9)
C47 C48 C49 C50 178.7(11)
C53 Re1 C51 O1 -56(17)
C52 Re1 C51 O1 35(17)
N2 Re1 C51 O1 124(17)
N3 Re1 C51 O1 121(15)
Cl1 Re1 C51 O1 -150(17)
C51 Re1 C52 O2 -75(9)
C53 Re1 C52 O2 10(9)
N2 Re1 C52 O2 -174(9)
N3 Re1 C52 O2 110(9)
Cl1 Re1 C52 O2 166(6)
C51 Re1 C53 O3 33(25)
C52 Re1 C53 O3 -57(25)
N2 Re1 C53 O3 -154(20)
N3 Re1 C53 O3 -147(25)
Cl1 Re1 C53 O3 126(25)
C18 C13 N1 C1 -143.5(11)
C14 C13 N1 C1 33.8(16)
C18 C13 N1 C7 28.6(16)
C14 C13 N1 C7 -154.1(11)
C2 C1 N1 C13 -144.5(11)
C6 C1 N1 C13 35.0(15)
C2 C1 N1 C7 43.7(15)
C6 C1 N1 C7 -136.8(11)
C12 C7 N1 C13 -123.8(11)
C8 C7 N1 C13 54.4(15)
C12 C7 N1 C1 48.5(15)
C8 C7 N1 C1 -133.3(11)
C22 C21 N2 C20 -175.4(10)
S1 C21 N2 C20 1.6(12)
C22 C21 N2 Re1 -1.8(13)
S1 C21 N2 Re1 175.2(5)
C19 C20 N2 C21 -1.3(13)
C43 C20 N2 C21 -179.2(10)
C19 C20 N2 Re1 -172.8(8)
C43 C20 N2 Re1 9.3(16)
C51 Re1 N2 C21 -179.3(9)
C53 Re1 N2 C21 8(8)
C52 Re1 N2 C21 -90.0(8)
N3 Re1 N2 C21 0.4(7)
Cl1 Re1 N2 C21 88.0(7)
C51 Re1 N2 C20 -7.8(11)
C53 Re1 N2 C20 179(100)
C52 Re1 N2 C20 81.5(10)
N3 Re1 N2 C20 171.9(10)
Cl1 Re1 N2 C20 -100.5(10)
C21 C22 N3 C23 176.0(10)
S2 C22 N3 C23 2.4(12)
C21 C22 N3 Re1 -2.4(13)
S2 C22 N3 Re1 -176.0(5)
C24 C23 N3 C22 -4.4(14)
C47 C23 N3 C22 179.3(9)
C24 C23 N3 Re1 173.4(8)
C47 C23 N3 Re1 -2.8(15)
C51 Re1 N3 C22 5(6)
C53 Re1 N3 C22 -178.5(8)
C52 Re1 N3 C22 90.5(8)
N2 Re1 N3 C22 1.1(7)
Cl1 Re1 N3 C22 -84.7(7)
C51 Re1 N3 C23 -173(6)
C53 Re1 N3 C23 3.8(11)
C52 Re1 N3 C23 -87.3(11)
N2 Re1 N3 C23 -176.7(11)
Cl1 Re1 N3 C23 97.5(10)
C27 C28 N4 C37 164.2(12)
C29 C28 N4 C37 -14.0(17)
C27 C28 N4 C31 -11.3(18)
C29 C28 N4 C31 170.5(11)
C38 C37 N4 C28 111.0(13)
C42 C37 N4 C28 -72.2(15)
C38 C37 N4 C31 -73.2(15)
C42 C37 N4 C31 103.6(13)
C32 C31 N4 C28 -56.5(17)
C36 C31 N4 C28 126.5(12)
C32 C31 N4 C37 127.9(13)
C36 C31 N4 C37 -49.1(15)
N2 C21 S1 C19 -1.2(9)
C22 C21 S1 C19 175.6(10)
C20 C19 S1 C21 0.4(9)
C16 C19 S1 C21 -173.4(8)
N3 C22 S2 C24 0.1(9)
C21 C22 S2 C24 -173.2(10)
C23 C24 S2 C22 -2.5(9)
C25 C24 S2 C22 175.4(10)
